data_1570037
_publ_author_name 'Matus Mihalik et al.'
_publ_contact_author_address 'Institute of Experimental Physics SAS, Watsonova 44, Kosice, Slovakia'
_publ_contact_author_name 'Matus Mihalik'
_publ_section_title
;
 Vacancy-driven magnetism of GdMnO3+delta multiferroic compound
;
_journal_coden_ASTM JMMM
_journal_name_full 'Journal of Magnetism and Magnetic Materials'
_journal_page_first 171221
_journal_paper_doi 10.1016/j.jmmm.2023.171221
_journal_volume 587
_journal_year 2023
_chemical_formula_sum 'Gd4 Mn4 O12'
_chemical_formula_weight 1040.74
_chemical_name_common GdMnO3
_space_group_IT_number 62
_space_group_name_Hall '-P 2ac 2n'
_space_group_name_H-M_alt 'P n m a'
_symmetry_cell_setting orthorhombic
_cell_angle_alpha 90.000000
_cell_angle_beta 90.000000
_cell_angle_gamma 90.000000
_cell_formula_units_Z 1
_cell_length_a 5.8725(10)
_cell_length_b 7.4312(10)
_cell_length_c 5.3192(10)
_cell_measurement_temperature 296
_cell_measurement_theta_max 90
_cell_measurement_theta_min 20
_cell_volume 232.13(7)
_diffrn_ambient_temperature 296
_diffrn_measured_fraction_theta_full 0.5
_diffrn_measurement_device_type 'Ultima IV'
_diffrn_measurement_method \q/2'\q
_diffrn_radiation_detector dTEX
_diffrn_radiation_source 'X-ray tube'
_diffrn_reflns_number 102
_exptl_crystal_colour black
_exptl_crystal_density_diffrn 7.445
_exptl_crystal_description powder
_geom_angle 90.8067(5)
_geom_angle_atom_site_label_1 O1
_geom_angle_atom_site_label_2 Mn1
_geom_angle_atom_site_label_3 O2
_geom_bond_atom_site_label_1 O1
_geom_bond_atom_site_label_2 Mn1
_geom_bond_distance 1.9953(3)
_refine_ls_goodness_of_fit_all 0.5993
_refine_ls_R_I_factor 0.01625
_refine_ls_structure_factor_coef Inet
_cod_data_source_file GdMnO3-Ar-start.cif
_cod_data_source_block 13K
_cod_original_cell_volume 232.128410
_cod_database_code 1570037

loop_
_space_group_symop_operation_xyz
'x, y, z'
'-x, -y, -z'
'-x+1/2, -y, z+1/2'
'x+1/2, y, -z+1/2'
'-x, y+1/2, -z'
'x, -y+1/2, z'
'x+1/2, -y+1/2, -z+1/2'
'-x+1/2, y+1/2, z+1/2'

loop_
_atom_site_label
_atom_site_occupancy
_atom_site_fract_x
_atom_site_fract_y
_atom_site_fract_z
_atom_site_adp_type
_atom_site_U_iso_or_equiv
_atom_site_type_symbol
Gd1 1.0 0.079890 0.250000 0.982510 Uani 0.002933 Gd
Mn1 1.0 0.000000 0.000000 0.500000 Uani 0.001933 Mn
O1 1.0 0.445180 0.250000 0.122740 Uani 0.003337 O
O2 1.0 0.150160 0.550530 0.231300 Uani 0.003733 O

loop_
_atom_site_aniso_label
_atom_site_aniso_U_11
_atom_site_aniso_U_22
_atom_site_aniso_U_33
_atom_site_aniso_U_12
_atom_site_aniso_U_13
_atom_site_aniso_U_23
Gd1 0.00250 0.00260 0.00370 -0.00040 0.00000 0.00000
Mn1 0.00311 0.00129 0.00140 0.00090 0.00071 0.00010
O1 0.00400 0.00101 0.00500 -0.00100 0.00000 0.00000
O2 0.00330 0.00380 0.00410 0.00141 -0.00071 0.00020

loop_
_diffrn_radiation_type
_diffrn_radiation_wavelength
CoK\a~1~ 1.789
CoK\a~2~ 1.793
